data_2101927
loop_
_publ_author_name
'Ling, Christopher'
'Thompson, John G.'
'Schmid, Siegbert'
'Cookson, David'
'Withers, Ray L.'

_publ_section_title
;
 Structure Refinements of the Layered Intergrowth Phases Sb^III^Sb^V
 <i>x^</i><i>A</i>~1{-~<i>x</i>}TiO~6~ (<i>x</i>\\simeq 0, <i>A</i> =
 Ta, Nb) Using Synchrotron X-ray Powder Diffraction Data
;
_journal_issue 6
_journal_name_full 'Acta Crystallographica Section B'
_journal_page_first 861
_journal_page_last 869
_journal_paper_doi 10.1107/S0108768197007787
_journal_volume 53
_journal_year 1997
_chemical_formula_sum 'O6 Sb Ta Ti'
_chemical_formula_weight 449.50
_chemical_name_systematic
;
antimony tantalum titanium oxide
;
_space_group_IT_number 15
_symmetry_cell_setting monoclinic
_symmetry_space_group_name_Hall '-C 2yc'
_symmetry_space_group_name_H-M 'C 1 2/c 1'
_cell_angle_alpha 90
_cell_angle_beta 91.1727(5)
_cell_angle_gamma 90
_cell_formula_units_Z 4
_cell_length_a 16.57244(11)
_cell_length_b 4.82608(3)
_cell_length_c 5.48949(3)
_cell_measurement_temperature 293
_cell_volume 438.957(5)
_computing_structure_refinement GSAS
_diffrn_ambient_temperature 293
_diffrn_measurement_device 'image plates'
_diffrn_measurement_method 'Debye-Scherrer camera'
_diffrn_radiation_monochromator 'Si (111)'
_diffrn_radiation_source synchrotron
_diffrn_radiation_type synchrotron
_diffrn_radiation_wavelength 1.2618
_exptl_absorpt_coefficient_mu 61.19
_exptl_absorpt_correction_type 'empirical (GSAS)'
_refine_ls_goodness_of_fit_all 12.14
_refine_ls_number_parameters 42
_cod_data_source_file ab0373.cif
_cod_data_source_block A=Ta
_cod_original_sg_symbol_H-M 'C 2/c'
_cod_original_formula_sum 'Sb Ta Ti O6'
_cod_database_code 2101927

loop_
_symmetry_equiv_pos_as_xyz
x,y,z
-x,y,1/2-z
-x,-y,-z
x,-y,z+1/2
1/2+x,1/2+y,z
1/2-x,y+1/2,-z+1/2
1/2-x,1/2-y,-z
x+1/2,1/2-y,z+1/2

loop_
_atom_site_aniso_label
_atom_site_aniso_U_11
_atom_site_aniso_U_22
_atom_site_aniso_U_33
_atom_site_aniso_U_12
_atom_site_aniso_U_13
_atom_site_aniso_U_23
Sb 1.05(14) 0.98(11) 2.30(14) 0 0.37(11) 0
Ta 0.83(11) 0.83(10) 1.11(10) -0.17(8) -0.22(8) 0.02(9)
Ti 0.83(11) 0.83(10) 1.11(10) -0.17(8) -0.22(8) 0.02(9)

loop_
_atom_site_label
_atom_site_fract_x
_atom_site_fract_y
_atom_site_fract_z
_atom_site_U_iso_or_equiv
_atom_site_occupancy
Sb 0 0.7059(3) 0.25 .0144(12) 1
Ta 0.17318(8) 0.2407(3) 0.1698(2) 0.0092(10) 0.5
Ti 0.17318(8) 0.2407(3) 0.1698(2) 0.0092(10) 0.5
O1 0.0654(5) 0.4170(14) 0.0877(14) 0.0019(14) 1
O2 0.2177(5) 0.5649(15) 0.3525(13) 0.0019(14) 1
O3 0.1375(5) 0.0556(15) 0.4376(14) 0.0019(14) 1

loop_
_atom_type_symbol
_atom_type_scat_source
Sb Int._Tables_Vol_IV_Tables_2.2B_and_2.3.1
Ta Int._Tables_Vol_IV_Tables_2.2B_and_2.3.1
Ti Int._Tables_Vol_IV_Tables_2.2B_and_2.3.1
O Int._Tables_Vol_IV_Tables_2.2B_and_2.3.1

loop_
_geom_angle_atom_site_label_1
_geom_angle_atom_site_label_2
_geom_angle_atom_site_label_3
_geom_angle_site_symmetry_1
_geom_angle_site_symmetry_2
_geom_angle_site_symmetry_3
_geom_angle
O1 Sb O1 5 5 6 90.9(3)
O1 Sb O1 5 5 7_565 72.4(3)
O1 Sb O1 5 5 8_565 85.7(3)
O1 Sb O1 6 5 7_565 85.7(3)
O1 Sb O1 6 5 8_565 72.4(3)
O1 Sb O1 7_565 5 8_565 148.9(3)
O1 Ta O2 5 5 2_655 163.6(3)
O1 Ta O3 5 5 5 94.9(3)
O1 Ta O3 5 5 8_554 84.9(3)
O1 Ta O2 5 5 5 95.6(3)
O1 Ta O2 5 5 8_564 87.2(3)
O2 Ta O3 2_655 5 5 98.6(3)
O2 Ta O3 2_655 5 8_554 85.0(3)
O2 Ta O2 2_655 5 5 92.2(3)
O2 Ta O2 2_655 5 8_564 78.9(3)
O3 Ta O3 5 5 8_554 93.8(3)
O3 Ta O2 5 5 5 95.8(3)
O3 Ta O2 5 5 8_564 176.8(3)
O3 Ta O2 8_554 5 5 170.2(3)
O3 Ta O2 8_554 5 8_564 84.0(3)
O2 Ta O2 5 5 8_564 86.3(3)
O1 Ti O2 5 5 2_655 163.6(3)
O1 Ti O3 5 5 5 94.9(3)
O1 Ti O3 5 5 8_554 84.9(3)
O1 Ti O2 5 5 5 95.6(3)
O1 Ti O2 5 5 8_564 87.2(3)
O2 Ti O3 2_655 5 5 98.6(3)
O2 Ti O3 2_655 5 8_554 85.0(3)
O2 Ti O2 2_655 5 5 92.2(3)
O2 Ti O2 2_655 5 8_564 78.9(3)
O3 Ti O3 5 5 8_554 93.8(3)
O3 Ti O2 5 5 5 95.8(3)
O3 Ti O2 5 5 8_564 176.8(3)
O3 Ti O2 8_554 5 5 170.2(3)
O3 Ti O2 8_554 5 8_564 84.0(3)
O2 Ti O2 5 5 8_564 86.3(3)
Sb O1 Ta 5 5 5 133.1(4)
Sb O1 Ti 5 5 5 133.1(4)
Sb O1 Sb 5 5 7_565 107.6(4)
Ta O1 Ti 5 5 5 .00(14)
Ta O1 Sb 5 5 7_565 119.4(3)
Ti O1 Sb 5 5 7_565 119.4(3)
Ta O2 Ti 5 2_655 5 .00(17)
Ta O2 Ta 5 2_655 2_655 128.9(4)
Ta O2 Ta 5 2_655 3_665 101.1(3)
Ti O2 Ta 5 2_655 2_655 128.9(4)
Ti O2 Ta 5 2_655 3_665 101.1(3)
Ta O2 Ta 2_655 2_655 3_665 128.9(4)
Ta O3 Ti 5 5 5 .00(10)
Ta O3 Ta 5 5 8 140.0(5)
Ti O3 Ta 5 5 8 140.0(5)

loop_
_geom_bond_atom_site_label_1
_geom_bond_atom_site_label_2
_geom_bond_site_symmetry_1
_geom_bond_site_symmetry_2
_geom_bond_distance
Sb O1 5 5 1.988(8)
Sb O1 5 6 1.988(8)
Sb O1 5 7_565 2.209(8)
Sb O1 5 8_565 2.209(8)
Ta O1 5 5 2.021(8)
Ta O2 5 2_655 2.004(8)
Ta O3 5 5 1.829(8)
Ta O3 5 8_554 1.997(8)
Ta O2 5 5 1.992(7)
Ta O2 5 8_564 2.124(7)
Ti O1 5 5 2.021(8)
Ti O2 5 2_655 2.004(8)
Ti O3 5 5 1.829(8)
Ti O3 5 8_554 1.997(8)
Ti O2 5 5 1.992(7)
Ti O2 5 8_564 2.124(7)
